data_4124133
loop_
_publ_author_name
'Carroll, Maria E.'
'Pinter, Balazs'
'Carroll, Patrick J.'
'Mindiola, Daniel J.'

_publ_section_title
;
 Mononuclear and Terminally Bound Titanium Nitrides.
;
_journal_issue 28
_journal_name_full 'Journal of the American Chemical Society'
_journal_page_first 8884
_journal_page_last 8887
_journal_paper_doi 10.1021/jacs.5b04853
_journal_volume 137
_journal_year 2015
_chemical_formula_sum 'C60 H96 K N3 O7 P2 Ti'
_chemical_formula_weight 1120.34
_space_group_IT_number 14
_symmetry_cell_setting monoclinic
_symmetry_Int_Tables_number 14
_symmetry_space_group_name_Hall '-P 2yn'
_symmetry_space_group_name_H-M 'P 1 21/n 1'
_atom_sites_solution_hydrogens geom
_atom_sites_solution_primary direct
_audit_creation_method SHELXL-97
_cell_angle_alpha 90.00
_cell_angle_beta 103.3790(10)
_cell_angle_gamma 90.00
_cell_formula_units_Z 4
_cell_length_a 22.0861(6)
_cell_length_b 12.2813(3)
_cell_length_c 23.1272(5)
_cell_measurement_temperature 100(1)
_cell_volume 6102.9(3)
_computing_data_collection 'Bruker APEX2'
_computing_data_reduction 'Bruker SAINT'
_computing_structure_refinement 'SHELXL-97 (Sheldrick, 2008)'
_computing_structure_solution 'SHELXS-97 (Sheldrick, 2008)'
_diffrn_ambient_temperature 100(1)
_diffrn_measured_fraction_theta_full 0.997
_diffrn_measured_fraction_theta_max 0.997
_diffrn_measurement_device 'CCD Area Detector'
_diffrn_measurement_device_type 'Bruker APEXII'
_diffrn_measurement_method 'phi and omega scans'
_diffrn_radiation_monochromator graphite
_diffrn_radiation_source 'sealed tube'
_diffrn_radiation_type MoK\a
_diffrn_radiation_wavelength 0.71073
_diffrn_reflns_av_R_equivalents 0.0899
_diffrn_reflns_av_sigmaI/netI 0.0562
_diffrn_reflns_limit_h_max 28
_diffrn_reflns_limit_h_min -28
_diffrn_reflns_limit_k_max 15
_diffrn_reflns_limit_k_min -15
_diffrn_reflns_limit_l_max 30
_diffrn_reflns_limit_l_min -30
_diffrn_reflns_number 101192
_diffrn_reflns_theta_full 27.57
_diffrn_reflns_theta_max 27.57
_diffrn_reflns_theta_min 1.45
_exptl_absorpt_coefficient_mu 0.312
_exptl_absorpt_correction_T_max 0.7456
_exptl_absorpt_correction_T_min 0.6138
_exptl_absorpt_correction_type multi-scan
_exptl_absorpt_process_details '(SADABS; Sheldrick, 2007)'
_exptl_crystal_density_diffrn 1.219
_exptl_crystal_density_method 'not measured'
_exptl_crystal_description plate
_exptl_crystal_F_000 2416
_exptl_crystal_size_max 0.18
_exptl_crystal_size_mid 0.12
_exptl_crystal_size_min 0.03
_refine_diff_density_max 1.111
_refine_diff_density_min -0.402
_refine_diff_density_rms 0.091
_refine_ls_extinction_method none
_refine_ls_goodness_of_fit_ref 1.025
_refine_ls_hydrogen_treatment constr
_refine_ls_matrix_type full
_refine_ls_number_parameters 686
_refine_ls_number_reflns 14051
_refine_ls_number_restraints 0
_refine_ls_restrained_S_all 1.025
_refine_ls_R_factor_all 0.0937
_refine_ls_R_factor_gt 0.0576
_refine_ls_shift/su_max 0.001
_refine_ls_shift/su_mean 0.000
_refine_ls_structure_factor_coef Fsqd
_refine_ls_weighting_details 'calc w=1/[\s^2^(Fo^2^)+(0.0809P)^2^+6.7440P] where P=(Fo^2^+2Fc^2^)/3'
_refine_ls_weighting_scheme calc
_refine_ls_wR_factor_gt 0.1407
_refine_ls_wR_factor_ref 0.1663
_reflns_number_gt 9725
_reflns_number_total 14051
_reflns_threshold_expression >2sigma(I)
_cod_data_source_file ja5b04853_si_005.cif
_cod_data_source_block shelxl
_cod_depositor_comments
;
The following automatic conversions were performed:
'_atom_site_symetry_multiplicity' tag replaced with
'_atom_site_symmetry_multiplicity' tag as specified in the
replacement file
'/usr/data/users/saulius/crontab/automatic-downloads/rss-feeds/ACS/lib/lists/replacement-tags.lst'.

Automatic conversion script
Id: cif_correct_tags 3376 2015-05-07 07:48:27Z andrius 

 Adding full bibliography for 4124129--4124133.cif.
;
_cod_original_sg_symbol_H-M 'P 21/n     '
_cod_database_code 4124133

loop_
_symmetry_equiv_pos_as_xyz
'x, y, z'
'-x+1/2, y+1/2, -z+1/2'
'-x, -y, -z'
'x-1/2, -y-1/2, z-1/2'

loop_
_atom_site_label
_atom_site_type_symbol
_atom_site_fract_x
_atom_site_fract_y
_atom_site_fract_z
_atom_site_U_iso_or_equiv
_atom_site_adp_type
_atom_site_occupancy
_atom_site_symmetry_multiplicity
_atom_site_calc_flag
_atom_site_refinement_flags
Ti1 Ti 0.26126(2) 0.67070(4) 0.51014(2) 0.01677(11) Uani 1 1 d .
P1 P 0.24880(3) 0.78172(6) 0.40799(3) 0.01810(15) Uani 1 1 d .
P2 P 0.27152(3) 0.62687(6) 0.62450(3) 0.01912(15) Uani 1 1 d .
N1 N 0.35120(10) 0.75111(18) 0.51569(9) 0.0180(5) Uani 1 1 d .
N2 N 0.16592(10) 0.69309(18) 0.52545(9) 0.0186(5) Uani 1 1 d .
N3 N 0.26583(11) 0.54288(19) 0.48816(10) 0.0238(5) Uani 1 1 d .
C1 C 0.36733(12) 0.8209(2) 0.47535(11) 0.0183(5) Uani 1 1 d .
C2 C 0.42746(12) 0.8683(2) 0.48259(12) 0.0220(6) Uani 1 1 d .
H2 H 0.4579 0.8520 0.5165 0.029 Uiso 1 1 calc R
C3 C 0.44202(13) 0.9377(2) 0.44075(12) 0.0251(6) Uani 1 1 d .
H3 H 0.4817 0.9679 0.4479 0.033 Uiso 1 1 calc R
C4 C 0.39943(13) 0.9639(2) 0.38838(13) 0.0273(6) Uani 1 1 d .
C5 C 0.34128(13) 0.9157(2) 0.37961(12) 0.0251(6) Uani 1 1 d .
H5 H 0.3123 0.9294 0.3442 0.033 Uiso 1 1 calc R
C6 C 0.32405(12) 0.8474(2) 0.42136(12) 0.0199(5) Uani 1 1 d .
C7 C 0.41610(15) 1.0398(3) 0.34306(15) 0.0401(8) Uani 1 1 d .
H7a H 0.3937 1.0190 0.3040 0.060 Uiso 1 1 calc R
H7b H 0.4600 1.0357 0.3454 0.060 Uiso 1 1 calc R
H7c H 0.4052 1.1131 0.3510 0.060 Uiso 1 1 calc R
C8 C 0.24666(14) 0.7090(2) 0.33733(12) 0.0255(6) Uani 1 1 d .
H8 H 0.2524 0.7627 0.3077 0.034 Uiso 1 1 calc R
C9 C 0.30011(18) 0.6276(3) 0.34585(15) 0.0399(8) Uani 1 1 d .
H9a H 0.2961 0.5754 0.3756 0.060 Uiso 1 1 calc R
H9b H 0.3390 0.6655 0.3583 0.060 Uiso 1 1 calc R
H9c H 0.2989 0.5907 0.3090 0.060 Uiso 1 1 calc R
C10 C 0.18436(17) 0.6522(3) 0.31378(14) 0.0412(9) Uani 1 1 d .
H10a H 0.1827 0.6245 0.2746 0.062 Uiso 1 1 calc R
H10b H 0.1511 0.7033 0.3122 0.062 Uiso 1 1 calc R
H10c H 0.1801 0.5931 0.3397 0.062 Uiso 1 1 calc R
C11 C 0.19044(12) 0.8923(2) 0.38874(12) 0.0225(6) Uani 1 1 d .
H11 H 0.1501 0.8597 0.3894 0.030 Uiso 1 1 calc R
C12 C 0.20382(15) 0.9765(3) 0.43865(14) 0.0329(7) Uani 1 1 d .
H12a H 0.2403 1.0172 0.4366 0.049 Uiso 1 1 calc R
H12b H 0.2105 0.9401 0.4763 0.049 Uiso 1 1 calc R
H12c H 0.1690 1.0250 0.4344 0.049 Uiso 1 1 calc R
C13 C 0.18232(14) 0.9486(3) 0.32825(14) 0.0337(7) Uani 1 1 d .
H13a H 0.1466 0.9956 0.3217 0.051 Uiso 1 1 calc R
H13b H 0.1765 0.8947 0.2974 0.051 Uiso 1 1 calc R
H13c H 0.2188 0.9909 0.3278 0.051 Uiso 1 1 calc R
C14 C 0.40360(12) 0.7179(2) 0.56177(11) 0.0198(5) Uani 1 1 d .
C15 C 0.42400(12) 0.7813(2) 0.61342(11) 0.0222(6) Uani 1 1 d .
C16 C 0.47490(13) 0.7460(3) 0.65741(12) 0.0268(6) Uani 1 1 d .
H16 H 0.4874 0.7869 0.6919 0.036 Uiso 1 1 calc R
C17 C 0.50690(13) 0.6524(3) 0.65096(13) 0.0296(7) Uani 1 1 d .
C18 C 0.48865(13) 0.5940(3) 0.59844(13) 0.0273(6) Uani 1 1 d .
H18 H 0.5113 0.5327 0.5927 0.036 Uiso 1 1 calc R
C19 C 0.43712(12) 0.6247(2) 0.55402(12) 0.0226(6) Uani 1 1 d .
C20 C 0.39464(14) 0.8893(2) 0.61896(12) 0.0261(6) Uani 1 1 d .
H20a H 0.4009 0.9081 0.6602 0.039 Uiso 1 1 calc R
H20b H 0.3508 0.8853 0.6014 0.039 Uiso 1 1 calc R
H20c H 0.4133 0.9437 0.5989 0.039 Uiso 1 1 calc R
C21 C 0.55922(15) 0.6114(3) 0.70065(14) 0.0418(9) Uani 1 1 d .
H21a H 0.5802 0.6722 0.7227 0.063 Uiso 1 1 calc R
H21b H 0.5882 0.5706 0.6841 0.063 Uiso 1 1 calc R
H21c H 0.5424 0.5655 0.7267 0.063 Uiso 1 1 calc R
C22 C 0.41871(14) 0.5591(3) 0.49759(13) 0.0288(6) Uani 1 1 d .
H22a H 0.4451 0.4962 0.5004 0.043 Uiso 1 1 calc R
H22b H 0.4232 0.6030 0.4645 0.043 Uiso 1 1 calc R
H22c H 0.3762 0.5363 0.4919 0.043 Uiso 1 1 calc R
C23 C 0.14624(12) 0.6346(2) 0.56849(11) 0.0185(5) Uani 1 1 d .
C24 C 0.08277(12) 0.6115(2) 0.56661(11) 0.0204(5) Uani 1 1 d .
H24 H 0.0522 0.6390 0.5354 0.027 Uiso 1 1 calc R
C25 C 0.06511(12) 0.5490(2) 0.60988(12) 0.0216(6) Uani 1 1 d .
H25 H 0.0230 0.5358 0.6068 0.029 Uiso 1 1 calc R
C26 C 0.10836(13) 0.5056(2) 0.65780(11) 0.0218(6) Uani 1 1 d .
C27 C 0.17014(13) 0.5298(2) 0.66095(11) 0.0212(6) Uani 1 1 d .
H27 H 0.1999 0.5026 0.6929 0.028 Uiso 1 1 calc R
C28 C 0.19032(12) 0.5929(2) 0.61870(11) 0.0191(5) Uani 1 1 d .
C29 C 0.08931(14) 0.4350(3) 0.70408(12) 0.0275(6) Uani 1 1 d .
H29a H 0.0833 0.3615 0.6897 0.041 Uiso 1 1 calc R
H29b H 0.0512 0.4621 0.7118 0.041 Uiso 1 1 calc R
H29c H 0.1213 0.4365 0.7401 0.041 Uiso 1 1 calc R
C30 C 0.28846(13) 0.7361(2) 0.68175(12) 0.0243(6) Uani 1 1 d .
H30 H 0.3324 0.7556 0.6868 0.032 Uiso 1 1 calc R
C31 C 0.25031(14) 0.8377(3) 0.65904(13) 0.0299(6) Uani 1 1 d .
H31a H 0.2072 0.8240 0.6575 0.045 Uiso 1 1 calc R
H31b H 0.2553 0.8553 0.6200 0.045 Uiso 1 1 calc R
H31c H 0.2645 0.8975 0.6854 0.045 Uiso 1 1 calc R
C32 C 0.27908(14) 0.7052(3) 0.74307(12) 0.0302(7) Uani 1 1 d .
H32a H 0.2907 0.7654 0.7698 0.045 Uiso 1 1 calc R
H32b H 0.3045 0.6433 0.7578 0.045 Uiso 1 1 calc R
H32c H 0.2361 0.6875 0.7401 0.045 Uiso 1 1 calc R
C33 C 0.31485(13) 0.5086(2) 0.66325(12) 0.0237(6) Uani 1 1 d .
H33 H 0.2973 0.4900 0.6972 0.032 Uiso 1 1 calc R
C34 C 0.30718(15) 0.4110(2) 0.62178(14) 0.0341(7) Uani 1 1 d .
H34a H 0.3226 0.4289 0.5874 0.051 Uiso 1 1 calc R
H34b H 0.2639 0.3920 0.6097 0.051 Uiso 1 1 calc R
H34c H 0.3302 0.3504 0.6421 0.051 Uiso 1 1 calc R
C35 C 0.38350(13) 0.5358(3) 0.68648(13) 0.0273(6) Uani 1 1 d .
H35a H 0.4051 0.4729 0.7056 0.041 Uiso 1 1 calc R
H35b H 0.3876 0.5945 0.7146 0.041 Uiso 1 1 calc R
H35c H 0.4011 0.5573 0.6539 0.041 Uiso 1 1 calc R
C36 C 0.11660(12) 0.7375(2) 0.48031(11) 0.0191(5) Uani 1 1 d .
C37 C 0.09104(12) 0.6774(2) 0.42799(12) 0.0203(5) Uani 1 1 d .
C38 C 0.04721(13) 0.7273(2) 0.38269(12) 0.0238(6) Uani 1 1 d .
H38 H 0.0321 0.6888 0.3477 0.032 Uiso 1 1 calc R
C39 C 0.02519(13) 0.8317(2) 0.38758(13) 0.0255(6) Uani 1 1 d .
C40 C 0.04683(13) 0.8862(2) 0.44109(13) 0.0260(6) Uani 1 1 d .
H40 H 0.0311 0.9549 0.4462 0.035 Uiso 1 1 calc R
C41 C 0.09168(13) 0.8403(2) 0.48748(12) 0.0238(6) Uani 1 1 d .
C42 C 0.10940(13) 0.5605(2) 0.42329(12) 0.0245(6) Uani 1 1 d .
H42a H 0.0933 0.5172 0.4509 0.037 Uiso 1 1 calc R
H42b H 0.1540 0.5549 0.4323 0.037 Uiso 1 1 calc R
H42c H 0.0926 0.5347 0.3836 0.037 Uiso 1 1 calc R
C43 C -0.02083(14) 0.8852(3) 0.33714(14) 0.0326(7) Uani 1 1 d .
H43a H -0.0530 0.9197 0.3523 0.049 Uiso 1 1 calc R
H43b H -0.0390 0.8311 0.3084 0.049 Uiso 1 1 calc R
H43c H 0.0002 0.9387 0.3187 0.049 Uiso 1 1 calc R
C44 C 0.11218(15) 0.9011(3) 0.54527(13) 0.0304(7) Uani 1 1 d .
H44a H 0.1044 0.8573 0.5772 0.046 Uiso 1 1 calc R
H44b H 0.0894 0.9681 0.5432 0.046 Uiso 1 1 calc R
H44c H 0.1559 0.9167 0.5523 0.046 Uiso 1 1 calc R
K1 K 0.22048(3) 0.33132(5) 0.46938(3) 0.02704(15) Uani 1 1 d .
O1 O 0.32404(11) 0.2428(2) 0.43240(10) 0.0387(5) Uani 1 1 d .
O2 O 0.30768(12) 0.18677(19) 0.54672(10) 0.0406(6) Uani 1 1 d .
O3 O 0.19026(11) 0.2066(2) 0.56223(10) 0.0401(6) Uani 1 1 d .
O4 O 0.09604(11) 0.30500(19) 0.48038(10) 0.0381(5) Uani 1 1 d .
O5 O 0.11947(11) 0.2335(2) 0.37534(10) 0.0412(6) Uani 1 1 d .
O6 O 0.22360(12) 0.3231(2) 0.34675(10) 0.0412(6) Uani 1 1 d .
C45 C 0.37251(16) 0.2375(3) 0.48363(15) 0.0408(8) Uani 1 1 d .
H45a H 0.3764 0.3068 0.5042 0.054 Uiso 1 1 calc R
H45b H 0.4115 0.2225 0.4726 0.054 Uiso 1 1 calc R
C46 C 0.35955(16) 0.1505(3) 0.52333(15) 0.0364(7) Uani 1 1 d .
H46a H 0.3492 0.0832 0.5014 0.048 Uiso 1 1 calc R
H46b H 0.3958 0.1380 0.5555 0.048 Uiso 1 1 calc R
C47 C 0.28515(17) 0.1074(3) 0.57856(15) 0.0397(8) Uani 1 1 d .
H47a H 0.3190 0.0797 0.6096 0.053 Uiso 1 1 calc R
H47b H 0.2688 0.0474 0.5523 0.053 Uiso 1 1 calc R
C48 C 0.23617(17) 0.1498(3) 0.60531(14) 0.0375(8) Uani 1 1 d .
H48a H 0.2167 0.0901 0.6216 0.050 Uiso 1 1 calc R
H48b H 0.2543 0.1988 0.6376 0.050 Uiso 1 1 calc R
C49 C 0.13491(18) 0.2272(3) 0.57973(15) 0.0428(8) Uani 1 1 d .
H49a H 0.1442 0.2471 0.6214 0.057 Uiso 1 1 calc R
H49b H 0.1095 0.1619 0.5747 0.057 Uiso 1 1 calc R
C50 C 0.10043(17) 0.3158(3) 0.54412(15) 0.0398(8) Uani 1 1 d .
H50a H 0.0587 0.3183 0.5509 0.053 Uiso 1 1 calc R
H50b H 0.1206 0.3843 0.5576 0.053 Uiso 1 1 calc R
C51 C 0.06853(16) 0.2108(3) 0.45521(16) 0.0411(8) Uani 1 1 d .
H51a H 0.0285 0.2006 0.4650 0.055 Uiso 1 1 calc R
H51b H 0.0946 0.1485 0.4698 0.055 Uiso 1 1 calc R
C52 C 0.06053(16) 0.2220(3) 0.39025(16) 0.0396(8) Uani 1 1 d .
H52a H 0.0393 0.1582 0.3705 0.053 Uiso 1 1 calc R
H52b H 0.0350 0.2852 0.3764 0.053 Uiso 1 1 calc R
C53 C 0.11564(17) 0.2798(3) 0.31979(16) 0.0456(9) Uani 1 1 d .
H53a H 0.1037 0.3556 0.3204 0.061 Uiso 1 1 calc R
H53b H 0.0841 0.2424 0.2903 0.061 Uiso 1 1 calc R
C54 C 0.17742(18) 0.2714(3) 0.30355(15) 0.0435(8) Uani 1 1 d .
H54a H 0.1882 0.1953 0.3006 0.058 Uiso 1 1 calc R
H54b H 0.1749 0.3052 0.2652 0.058 Uiso 1 1 calc R
C55 C 0.28392(18) 0.3097(4) 0.33631(16) 0.0469(9) Uani 1 1 d .
H55a H 0.2902 0.3614 0.3065 0.062 Uiso 1 1 calc R
H55b H 0.2882 0.2368 0.3216 0.062 Uiso 1 1 calc R
C56 C 0.33199(18) 0.3280(3) 0.39349(15) 0.0444(9) Uani 1 1 d .
H56a H 0.3736 0.3260 0.3864 0.059 Uiso 1 1 calc R
H56b H 0.3258 0.3982 0.4104 0.059 Uiso 1 1 calc R
O7 O 0.45935(12) 0.2783(2) 0.71637(11) 0.0440(6) Uani 1 1 d .
C57 C 0.4869(2) 0.2182(3) 0.67626(17) 0.0551(11) Uani 1 1 d .
H57a H 0.4560 0.1718 0.6514 0.073 Uiso 1 1 calc R
H57b H 0.5201 0.1724 0.6984 0.073 Uiso 1 1 calc R
C58 C 0.5121(3) 0.2955(4) 0.6389(2) 0.0690(13) Uani 1 1 d .
H58a H 0.4792 0.3415 0.6177 0.104 Uiso 1 1 calc R
H58b H 0.5298 0.2559 0.6111 0.104 Uiso 1 1 calc R
H58c H 0.5437 0.3395 0.6637 0.104 Uiso 1 1 calc R
C59 C 0.42974(18) 0.2122(3) 0.75182(15) 0.0425(8) Uani 1 1 d .
H59a H 0.4601 0.1654 0.7771 0.057 Uiso 1 1 calc R
H59b H 0.3987 0.1665 0.7266 0.057 Uiso 1 1 calc R
C60 C 0.39953(16) 0.2842(3) 0.78919(16) 0.0435(9) Uani 1 1 d .
H60a H 0.4298 0.3337 0.8113 0.065 Uiso 1 1 calc R
H60b H 0.3829 0.2403 0.8162 0.065 Uiso 1 1 calc R
H60c H 0.3665 0.3247 0.7640 0.065 Uiso 1 1 calc R

loop_
_atom_site_aniso_label
_atom_site_aniso_U_11
_atom_site_aniso_U_22
_atom_site_aniso_U_33
_atom_site_aniso_U_23
_atom_site_aniso_U_13
_atom_site_aniso_U_12
Ti1 0.0158(2) 0.0205(2) 0.0126(2) 0.00241(18) 0.00052(17) -0.00253(18)
P1 0.0172(3) 0.0220(3) 0.0135(3) 0.0024(3) 0.0001(2) -0.0032(3)
P2 0.0173(3) 0.0244(4) 0.0141(3) 0.0026(3) 0.0003(2) -0.0045(3)
N1 0.0167(11) 0.0236(12) 0.0128(10) 0.0027(9) 0.0013(8) 0.0001(9)
N2 0.0172(11) 0.0226(12) 0.0140(10) 0.0043(9) 0.0000(8) -0.0015(9)
N3 0.0216(12) 0.0254(12) 0.0229(12) 0.0033(10) 0.0023(9) -0.0028(10)
C1 0.0181(12) 0.0220(13) 0.0147(12) 0.0005(10) 0.0038(10) -0.0011(10)
C2 0.0192(13) 0.0287(15) 0.0159(12) 0.0028(11) -0.0005(10) -0.0034(11)
C3 0.0181(13) 0.0311(16) 0.0245(14) 0.0049(12) 0.0019(11) -0.0076(11)
C4 0.0237(14) 0.0321(16) 0.0254(14) 0.0086(12) 0.0043(12) -0.0046(12)
C5 0.0225(14) 0.0324(16) 0.0175(13) 0.0089(12) -0.0015(11) -0.0020(12)
C6 0.0177(12) 0.0218(14) 0.0192(13) 0.0021(10) 0.0025(10) -0.0032(10)
C7 0.0298(17) 0.050(2) 0.0362(18) 0.0225(16) -0.0003(14) -0.0140(15)
C8 0.0305(15) 0.0294(15) 0.0163(13) 0.0003(11) 0.0048(11) -0.0051(12)
C9 0.057(2) 0.0355(18) 0.0288(17) -0.0042(14) 0.0123(15) 0.0076(16)
C10 0.048(2) 0.051(2) 0.0239(16) -0.0131(15) 0.0077(14) -0.0234(17)
C11 0.0171(13) 0.0242(14) 0.0232(14) 0.0047(11) -0.0014(10) -0.0013(11)
C12 0.0309(16) 0.0297(16) 0.0383(17) -0.0041(14) 0.0081(14) -0.0017(13)
C13 0.0272(16) 0.0387(18) 0.0322(16) 0.0156(14) 0.0005(13) 0.0052(13)
C14 0.0157(12) 0.0285(14) 0.0138(12) 0.0052(11) 0.0005(10) -0.0054(11)
C15 0.0197(13) 0.0305(15) 0.0153(12) 0.0035(11) 0.0018(10) -0.0071(11)
C16 0.0246(14) 0.0392(17) 0.0141(12) 0.0046(12) -0.0005(11) -0.0127(13)
C17 0.0179(13) 0.0476(19) 0.0220(14) 0.0125(13) 0.0016(11) -0.0039(13)
C18 0.0211(14) 0.0363(17) 0.0245(14) 0.0079(13) 0.0057(11) 0.0032(12)
C19 0.0198(13) 0.0294(15) 0.0188(13) 0.0065(11) 0.0051(10) -0.0001(11)
C20 0.0300(15) 0.0285(15) 0.0190(13) -0.0016(11) 0.0038(11) -0.0111(12)
C21 0.0253(16) 0.070(3) 0.0266(16) 0.0158(17) -0.0005(13) 0.0031(16)
C22 0.0256(15) 0.0365(17) 0.0237(14) -0.0005(13) 0.0048(12) 0.0070(13)
C23 0.0202(13) 0.0208(13) 0.0138(12) -0.0015(10) 0.0029(10) -0.0025(10)
C24 0.0202(13) 0.0221(14) 0.0169(12) 0.0004(10) 0.0004(10) 0.0002(11)
C25 0.0165(12) 0.0261(14) 0.0227(13) -0.0038(11) 0.0060(10) -0.0046(11)
C26 0.0255(14) 0.0231(14) 0.0170(13) -0.0017(11) 0.0051(11) -0.0042(11)
C27 0.0227(13) 0.0259(14) 0.0143(12) 0.0016(10) 0.0027(10) -0.0031(11)
C28 0.0176(12) 0.0233(13) 0.0153(12) -0.0001(10) 0.0017(10) -0.0039(10)
C29 0.0253(15) 0.0355(17) 0.0222(14) 0.0029(12) 0.0062(11) -0.0077(12)
C30 0.0249(14) 0.0298(15) 0.0156(13) -0.0030(11) -0.0002(11) -0.0077(12)
C31 0.0296(15) 0.0317(16) 0.0269(15) -0.0044(13) 0.0037(12) -0.0046(13)
C32 0.0306(16) 0.0408(18) 0.0177(13) -0.0034(13) 0.0025(12) -0.0076(14)
C33 0.0227(14) 0.0266(15) 0.0198(13) 0.0077(11) 0.0006(11) -0.0025(11)
C34 0.0367(17) 0.0245(15) 0.0336(17) 0.0056(13) -0.0069(13) -0.0002(13)
C35 0.0211(14) 0.0316(16) 0.0261(14) 0.0080(12) -0.0007(11) -0.0037(12)
C36 0.0166(12) 0.0228(14) 0.0169(12) 0.0037(10) 0.0018(10) -0.0026(10)
C37 0.0166(12) 0.0219(13) 0.0215(13) 0.0027(11) 0.0028(10) -0.0049(10)
C38 0.0210(13) 0.0293(15) 0.0187(13) 0.0034(11) -0.0001(11) -0.0063(12)
C39 0.0190(13) 0.0318(16) 0.0247(14) 0.0103(12) 0.0032(11) -0.0012(12)
C40 0.0237(14) 0.0235(15) 0.0311(15) 0.0072(12) 0.0071(12) 0.0043(11)
C41 0.0216(14) 0.0273(15) 0.0222(14) 0.0022(11) 0.0045(11) -0.0011(11)
C42 0.0248(14) 0.0240(14) 0.0220(14) -0.0007(11) -0.0004(11) -0.0044(11)
C43 0.0248(15) 0.0420(19) 0.0283(16) 0.0132(14) 0.0006(12) 0.0011(13)
C44 0.0368(17) 0.0263(15) 0.0267(15) -0.0005(12) 0.0042(13) 0.0066(13)
K1 0.0327(3) 0.0242(3) 0.0265(3) 0.0012(3) 0.0115(3) -0.0005(3)
O1 0.0379(13) 0.0425(14) 0.0361(13) 0.0016(10) 0.0094(10) -0.0017(11)
O2 0.0563(15) 0.0309(12) 0.0364(13) 0.0004(10) 0.0146(11) 0.0037(11)
O3 0.0387(13) 0.0532(15) 0.0296(12) 0.0075(11) 0.0101(10) 0.0000(11)
O4 0.0383(13) 0.0364(13) 0.0415(13) 0.0082(10) 0.0128(11) 0.0039(10)
O5 0.0397(13) 0.0478(15) 0.0351(13) -0.0041(11) 0.0065(10) 0.0041(11)
O6 0.0468(14) 0.0462(14) 0.0310(12) -0.0037(11) 0.0099(11) -0.0009(12)
C45 0.0358(18) 0.044(2) 0.0381(19) 0.0039(16) 0.0001(15) -0.0001(15)
C46 0.0362(18) 0.0359(18) 0.0340(17) 0.0006(14) 0.0020(14) 0.0026(14)
C47 0.050(2) 0.0376(19) 0.0284(17) -0.0014(14) 0.0024(15) -0.0094(16)
C48 0.061(2) 0.0281(17) 0.0235(15) 0.0046(13) 0.0092(15) -0.0032(15)
C49 0.052(2) 0.046(2) 0.0329(18) -0.0092(16) 0.0157(16) -0.0035(17)
C50 0.047(2) 0.0396(19) 0.0389(19) -0.0077(15) 0.0225(16) -0.0019(16)
C51 0.0333(18) 0.043(2) 0.048(2) -0.0021(17) 0.0130(16) 0.0037(15)
C52 0.0324(17) 0.0368(19) 0.046(2) -0.0064(16) 0.0024(15) 0.0009(15)
C53 0.045(2) 0.049(2) 0.0380(19) -0.0047(17) -0.0007(16) 0.0062(17)
C54 0.054(2) 0.047(2) 0.0270(17) -0.0023(15) 0.0054(15) 0.0022(18)
C55 0.047(2) 0.062(3) 0.0342(19) 0.0058(17) 0.0158(16) 0.0005(18)
C56 0.054(2) 0.051(2) 0.0326(18) 0.0059(16) 0.0182(16) -0.0072(18)
O7 0.0510(15) 0.0396(14) 0.0430(14) 0.0069(11) 0.0143(12) 0.0029(12)
C57 0.085(3) 0.045(2) 0.0332(19) 0.0013(17) 0.008(2) 0.000(2)
C58 0.100(4) 0.053(3) 0.065(3) 0.000(2) 0.042(3) -0.001(3)
C59 0.048(2) 0.042(2) 0.0329(18) 0.0111(16) 0.0000(15) -0.0047(17)
C60 0.0337(18) 0.052(2) 0.046(2) 0.0212(18) 0.0119(15) 0.0069(16)

loop_
_atom_type_symbol
_atom_type_description
_atom_type_scat_dispersion_real
_atom_type_scat_dispersion_imag
_atom_type_scat_source
C C 0.0033 0.0016 'International Tables Vol C Tables 4.2.6.8 and 6.1.1.4'
H H 0.0000 0.0000 'International Tables Vol C Tables 4.2.6.8 and 6.1.1.4'
N N 0.0061 0.0033 'International Tables Vol C Tables 4.2.6.8 and 6.1.1.4'
O O 0.0106 0.0060 'International Tables Vol C Tables 4.2.6.8 and 6.1.1.4'
P P 0.1023 0.0942 'International Tables Vol C Tables 4.2.6.8 and 6.1.1.4'
K K 0.2009 0.2494 'International Tables Vol C Tables 4.2.6.8 and 6.1.1.4'
Ti Ti 0.2776 0.4457 'International Tables Vol C Tables 4.2.6.8 and 6.1.1.4'

loop_
_geom_angle_atom_site_label_1
_geom_angle_atom_site_label_2
_geom_angle_atom_site_label_3
_geom_angle
N3 Ti1 N1 108.97(10)
N3 Ti1 N2 106.95(10)
N1 Ti1 N2 144.05(8)
N3 Ti1 P2 96.65(8)
N1 Ti1 P2 99.51(6)
N2 Ti1 P2 74.53(6)
N3 Ti1 P1 102.23(8)
N1 Ti1 P1 74.35(6)
N2 Ti1 P1 99.71(6)
P2 Ti1 P1 161.11(3)
C6 P1 C8 101.58(13)
C6 P1 C11 105.93(13)
C8 P1 C11 105.47(13)
C6 P1 Ti1 99.97(9)
C8 P1 Ti1 120.48(10)
C11 P1 Ti1 120.47(9)
C28 P2 C33 104.27(12)
C28 P2 C30 104.51(13)
C33 P2 C30 102.98(13)
C28 P2 Ti1 96.76(8)
C33 P2 Ti1 123.78(9)
C30 P2 Ti1 121.27(9)
C1 N1 C14 112.9(2)
C1 N1 Ti1 127.91(17)
C14 N1 Ti1 118.54(16)
C23 N2 C36 114.3(2)
C23 N2 Ti1 121.18(17)
C36 N2 Ti1 121.21(16)
Ti1 N3 K1 152.32(12)
N1 C1 C6 120.8(2)
N1 C1 C2 123.8(2)
C6 C1 C2 115.4(2)
C3 C2 C1 122.1(2)
C2 C3 C4 122.2(3)
C5 C4 C3 116.5(2)
C5 C4 C7 121.9(3)
C3 C4 C7 121.6(3)
C4 C5 C6 123.1(3)
C5 C6 C1 120.6(2)
C5 C6 P1 122.4(2)
C1 C6 P1 116.84(19)
C9 C8 C10 110.7(3)
C9 C8 P1 109.9(2)
C10 C8 P1 111.8(2)
C12 C11 C13 110.2(2)
C12 C11 P1 108.19(19)
C13 C11 P1 118.5(2)
C19 C14 C15 119.1(2)
C19 C14 N1 119.8(2)
C15 C14 N1 121.1(3)
C16 C15 C14 119.4(3)
C16 C15 C20 120.3(3)
C14 C15 C20 120.2(2)
C17 C16 C15 121.8(3)
C16 C17 C18 118.3(3)
C16 C17 C21 121.1(3)
C18 C17 C21 120.5(3)
C17 C18 C19 121.7(3)
C18 C19 C14 119.5(3)
C18 C19 C22 120.2(3)
C14 C19 C22 120.3(2)
N2 C23 C24 123.8(2)
N2 C23 C28 120.4(2)
C24 C23 C28 115.8(2)
C25 C24 C23 121.9(2)
C24 C25 C26 122.1(2)
C27 C26 C25 116.6(2)
C27 C26 C29 121.3(2)
C25 C26 C29 122.1(2)
C26 C27 C28 123.6(2)
C27 C28 C23 120.0(2)
C27 C28 P2 123.0(2)
C23 C28 P2 117.01(19)
C32 C30 C31 109.8(2)
C32 C30 P2 115.7(2)
C31 C30 P2 109.86(19)
C34 C33 C35 110.6(3)
C34 C33 P2 110.09(19)
C35 C33 P2 111.02(19)
C41 C36 C37 118.7(2)
C41 C36 N2 120.7(2)
C37 C36 N2 120.6(2)
C38 C37 C36 118.9(3)
C38 C37 C42 121.2(2)
C36 C37 C42 119.9(2)
C39 C38 C37 122.8(3)
C38 C39 C40 117.6(3)
C38 C39 C43 121.7(3)
C40 C39 C43 120.7(3)
C39 C40 C41 121.7(3)
C40 C41 C36 120.0(3)
C40 C41 C44 119.6(3)
C36 C41 C44 120.4(3)
N3 K1 O4 114.43(7)
N3 K1 O1 96.82(7)
O4 K1 O1 148.07(7)
N3 K1 O3 121.65(7)
O4 K1 O3 57.91(7)
O1 K1 O3 111.59(7)
N3 K1 O6 95.59(7)
O4 K1 O6 109.37(7)
O1 K1 O6 58.71(7)
O3 K1 O6 142.76(7)
N3 K1 O2 108.10(7)
O4 K1 O2 113.12(7)
O1 K1 O2 59.09(7)
O3 K1 O2 56.22(7)
O6 K1 O2 115.12(7)
N3 K1 O5 132.16(7)
O4 K1 O5 56.15(7)
O1 K1 O5 98.33(7)
O3 K1 O5 93.84(7)
O6 K1 O5 56.47(7)
O2 K1 O5 118.63(7)
C45 O1 C56 112.8(3)
C45 O1 K1 105.91(19)
C56 O1 K1 97.8(2)
C47 O2 C46 113.4(3)
C47 O2 K1 119.3(2)
C46 O2 K1 115.28(18)
C49 O3 C48 114.5(2)
C49 O3 K1 119.7(2)
C48 O3 K1 122.53(19)
C51 O4 C50 115.1(3)
C51 O4 K1 113.66(19)
C50 O4 K1 103.93(19)
C53 O5 C52 113.6(3)
C53 O5 K1 112.6(2)
C52 O5 K1 115.67(18)
C54 O6 C55 112.5(3)
C54 O6 K1 122.8(2)
C55 O6 K1 114.40(19)
O1 C45 C46 109.8(3)
O2 C46 C45 107.1(3)
O2 C47 C48 111.6(3)
O3 C48 C47 110.8(3)
O3 C49 C50 110.3(3)
O4 C50 C49 113.8(3)
O4 C51 C52 106.9(3)
O5 C52 C51 110.7(3)
O5 C53 C54 109.8(3)
O6 C54 C53 110.1(3)
O6 C55 C56 109.4(3)
O1 C56 C55 106.3(3)
C59 O7 C57 113.8(3)
O7 C57 C58 108.8(3)
O7 C59 C60 108.8(3)

loop_
_geom_bond_atom_site_label_1
_geom_bond_atom_site_label_2
_geom_bond_distance
Ti1 N3 1.660(2)
Ti1 N1 2.195(2)
Ti1 N2 2.232(2)
Ti1 P2 2.6570(8)
Ti1 P1 2.6859(8)
P1 C6 1.809(3)
P1 C8 1.854(3)
P1 C11 1.854(3)
P2 C28 1.816(3)
P2 C33 1.852(3)
P2 C30 1.861(3)
N1 C1 1.373(3)
N1 C14 1.439(3)
N2 C23 1.377(3)
N2 C36 1.431(3)
N3 K1 2.782(2)
C1 C6 1.424(4)
C1 C2 1.424(4)
C2 C3 1.382(4)
C3 C4 1.388(4)
C4 C5 1.386(4)
C4 C7 1.511(4)
C5 C6 1.396(4)
C8 C9 1.524(5)
C8 C10 1.526(4)
C11 C12 1.527(4)
C11 C13 1.534(4)
C14 C19 1.398(4)
C14 C15 1.409(4)
C15 C16 1.399(4)
C15 C20 1.495(4)
C16 C17 1.375(5)
C17 C18 1.388(4)
C17 C21 1.515(4)
C18 C19 1.397(4)
C19 C22 1.507(4)
C23 C24 1.421(4)
C23 C28 1.427(4)
C24 C25 1.386(4)
C25 C26 1.391(4)
C26 C27 1.382(4)
C26 C29 1.511(4)
C27 C28 1.398(4)
C30 C32 1.528(4)
C30 C31 1.529(4)
C33 C34 1.520(4)
C33 C35 1.524(4)
C36 C41 1.402(4)
C36 C37 1.419(4)
C37 C38 1.393(4)
C37 C42 1.503(4)
C38 C39 1.385(4)
C39 C40 1.391(4)
C39 C43 1.509(4)
C40 C41 1.399(4)
C41 C44 1.506(4)
K1 O4 2.837(2)
K1 O1 2.837(2)
K1 O3 2.840(2)
K1 O6 2.855(2)
K1 O2 2.909(2)
K1 O5 2.984(2)
O1 C45 1.402(4)
O1 C56 1.418(4)
O2 C47 1.382(4)
O2 C46 1.446(4)
O3 C49 1.397(4)
O3 C48 1.428(4)
O4 C51 1.372(4)
O4 C50 1.461(4)
O5 C53 1.390(4)
O5 C52 1.429(4)
O6 C54 1.404(4)
O6 C55 1.418(4)
C45 C46 1.479(5)
C47 C48 1.461(5)
C49 C50 1.466(5)
C51 C52 1.478(5)
C53 C54 1.500(5)
C55 C56 1.509(5)
O7 C59 1.417(4)
O7 C57 1.428(5)
C57 C58 1.477(6)
C59 C60 1.497(5)
